data_7106789
loop_
_publ_author_name
'Tang-Lin Liu'
'Zhao-Lin He'
'Chun-Jiang Wang'

_publ_section_title
;
 Highly efficient construction of spirocyclic chromanone-pyrrolidines via
 Cu(I)/TF-BiphamPhos-catalyzed asymmetric 1,3-dipolar cycloaddition
;
_journal_name_full Chem.Commun.
_journal_page_first 9600
_journal_paper_doi 10.1039/c1cc13554f
_journal_volume 47
_journal_year 2011
_chemical_absolute_configuration 7R,8R,9R.10R
_chemical_formula_sum 'C26 H22 Cl N O4'
_chemical_formula_weight 447.90
_chemical_name_systematic
;
?
;
_space_group_IT_number 19
_symmetry_cell_setting orthorhombic
_symmetry_space_group_name_Hall 'P 2ac 2ab'
_symmetry_space_group_name_H-M 'P 21 21 21'
_atom_sites_solution_hydrogens geom
_atom_sites_solution_primary direct
_atom_sites_solution_secondary difmap
_audit_creation_method SHELXL-97
_cell_angle_alpha 90.00
_cell_angle_beta 90.00
_cell_angle_gamma 90.00
_cell_formula_units_Z 4
_cell_length_a 9.960(9)
_cell_length_b 12.124(11)
_cell_length_c 18.738(16)
_cell_measurement_temperature 293(2)
_cell_volume 2263(3)
_computing_cell_refinement 'Bruker SMART'
_computing_data_collection 'Bruker SMART'
_computing_data_reduction 'Bruker SAINT'
_computing_molecular_graphics 'Bruker SHELXTL'
_computing_publication_material 'Bruker SHELXTL'
_computing_structure_refinement 'SHELXL-97 (Sheldrick, 1997)'
_computing_structure_solution 'SHELXS-97 (Sheldrick, 1990)'
_diffrn_ambient_temperature 293(2)
_diffrn_measured_fraction_theta_full 0.999
_diffrn_measured_fraction_theta_max 0.999
_diffrn_radiation_monochromator graphite
_diffrn_radiation_source 'fine-focus sealed tube'
_diffrn_radiation_type MoK\a
_diffrn_radiation_wavelength 0.71073
_diffrn_reflns_av_R_equivalents 0.0392
_diffrn_reflns_av_sigmaI/netI 0.0503
_diffrn_reflns_limit_h_max 10
_diffrn_reflns_limit_h_min -12
_diffrn_reflns_limit_k_max 13
_diffrn_reflns_limit_k_min -14
_diffrn_reflns_limit_l_max 23
_diffrn_reflns_limit_l_min -22
_diffrn_reflns_number 12600
_diffrn_reflns_theta_full 25.99
_diffrn_reflns_theta_max 25.99
_diffrn_reflns_theta_min 2.00
_exptl_absorpt_coefficient_mu 0.202
_exptl_absorpt_correction_T_max 0.9570
_exptl_absorpt_correction_T_min 0.9383
_exptl_absorpt_correction_type multi-scan
_exptl_absorpt_process_details SADABS
_exptl_crystal_density_diffrn 1.315
_exptl_crystal_density_method 'not measured'
_exptl_crystal_description block
_exptl_crystal_F_000 936
_exptl_crystal_size_max 0.32
_exptl_crystal_size_mid 0.28
_exptl_crystal_size_min 0.22
_refine_diff_density_max 0.259
_refine_diff_density_min -0.234
_refine_diff_density_rms 0.034
_refine_ls_abs_structure_details 'Flack H D (1983), Acta Cryst. A39, 876-881'
_refine_ls_abs_structure_Flack -0.10(10)
_refine_ls_extinction_coef 0.0042(7)
_refine_ls_extinction_expression Fc^*^=kFc[1+0.001xFc^2^\l^3^/sin(2\q)]^-1/4^
_refine_ls_extinction_method SHELXL
_refine_ls_goodness_of_fit_ref 1.002
_refine_ls_hydrogen_treatment constr
_refine_ls_matrix_type full
_refine_ls_number_parameters 291
_refine_ls_number_reflns 4436
_refine_ls_number_restraints 0
_refine_ls_restrained_S_all 1.002
_refine_ls_R_factor_all 0.0829
_refine_ls_R_factor_gt 0.0467
_refine_ls_shift/su_max 0.000
_refine_ls_shift/su_mean 0.000
_refine_ls_structure_factor_coef Fsqd
_refine_ls_weighting_details 'calc w=1/[\s^2^(Fo^2^)+(0.0292P)^2^+0.7270P] where P=(Fo^2^+2Fc^2^)/3'
_refine_ls_weighting_scheme calc
_refine_ls_wR_factor_gt 0.0883
_refine_ls_wR_factor_ref 0.1037
_reflns_number_gt 2920
_reflns_number_total 4436
_reflns_threshold_expression >2sigma(I)
_cod_data_source_file c1cc13554f.txt
_cod_data_source_block 110315ltl_0m
_cod_original_sg_symbol_H-M P2(1)2(1)2(1)
_cod_database_code 7106789

loop_
_symmetry_equiv_pos_as_xyz
'x, y, z'
'-x+1/2, -y, z+1/2'
'-x, y+1/2, -z+1/2'
'x+1/2, -y+1/2, -z'

loop_
_atom_site_label
_atom_site_type_symbol
_atom_site_fract_x
_atom_site_fract_y
_atom_site_fract_z
_atom_site_U_iso_or_equiv
_atom_site_adp_type
_atom_site_occupancy
_atom_site_symmetry_multiplicity
_atom_site_calc_flag
_atom_site_refinement_flags
_atom_site_disorder_assembly
_atom_site_disorder_group
C1 C 0.8377(4) 0.7480(3) 0.11318(19) 0.0651(9) Uani 1 1 d . . .
C2 C 0.8746(4) 0.8083(3) 0.1710(2) 0.0766(11) Uani 1 1 d . . .
H2 H 0.9602 0.8010 0.1903 0.092 Uiso 1 1 calc R . .
C3 C 0.7832(4) 0.8807(3) 0.20100(17) 0.0654(9) Uani 1 1 d . . .
H3 H 0.8081 0.9223 0.2405 0.078 Uiso 1 1 calc R . .
C4 C 0.6561(3) 0.8922(2) 0.17328(14) 0.0439(7) Uani 1 1 d . . .
C5 C 0.6208(3) 0.8285(2) 0.11502(15) 0.0487(8) Uani 1 1 d . . .
H5 H 0.5349 0.8343 0.0960 0.058 Uiso 1 1 calc R . .
C6 C 0.7124(4) 0.7563(2) 0.08479(16) 0.0584(9) Uani 1 1 d . . .
H6 H 0.6884 0.7138 0.0455 0.070 Uiso 1 1 calc R . .
C7 C 0.5618(3) 0.9762(2) 0.20546(13) 0.0439(7) Uani 1 1 d . . .
H7 H 0.6158 1.0390 0.2217 0.053 Uiso 1 1 calc R . .
C8 C 0.3266(3) 0.9840(2) 0.17673(15) 0.0480(7) Uani 1 1 d . . .
H8 H 0.2811 1.0456 0.2005 0.058 Uiso 1 1 calc R . .
C9 C 0.3517(3) 0.8915(2) 0.23019(14) 0.0416(7) Uani 1 1 d . . .
H9 H 0.3826 0.8279 0.2024 0.050 Uiso 1 1 calc R . .
C10 C 0.4752(3) 0.93565(19) 0.27012(13) 0.0412(7) Uani 1 1 d . . .
C11 C 0.2332(3) 0.8520(2) 0.27310(15) 0.0481(7) Uani 1 1 d . . .
C12 C 0.1446(4) 0.9204(3) 0.30834(18) 0.0654(9) Uani 1 1 d . . .
H12 H 0.1555 0.9965 0.3054 0.078 Uiso 1 1 calc R . .
C13 C 0.0399(4) 0.8776(3) 0.3479(2) 0.0800(11) Uani 1 1 d . . .
H13 H -0.0180 0.9250 0.3720 0.096 Uiso 1 1 calc R . .
C14 C 0.0207(4) 0.7661(4) 0.3520(2) 0.0916(13) Uani 1 1 d . . .
H14 H -0.0490 0.7377 0.3794 0.110 Uiso 1 1 calc R . .
C15 C 0.1037(4) 0.6970(3) 0.3160(2) 0.0915(13) Uani 1 1 d . . .
H15 H 0.0899 0.6212 0.3179 0.110 Uiso 1 1 calc R . .
C16 C 0.2086(3) 0.7396(3) 0.27649(19) 0.0681(9) Uani 1 1 d . . .
H16 H 0.2642 0.6916 0.2515 0.082 Uiso 1 1 calc R . .
C17 C 0.2468(4) 0.9482(3) 0.11254(16) 0.0577(8) Uani 1 1 d . . .
C18 C 0.0985(6) 1.0098(4) 0.0237(3) 0.169(3) Uani 1 1 d . . .
H18A H 0.1580 0.9991 -0.0160 0.253 Uiso 1 1 calc R . .
H18B H 0.0409 1.0717 0.0144 0.253 Uiso 1 1 calc R . .
H18C H 0.0449 0.9448 0.0304 0.253 Uiso 1 1 calc R . .
C19 C 0.5422(3) 0.8478(2) 0.31592(13) 0.0409(6) Uani 1 1 d . . .
C20 C 0.6169(3) 0.8874(2) 0.37897(14) 0.0453(7) Uani 1 1 d . . .
C21 C 0.6814(3) 0.8142(3) 0.42477(15) 0.0580(8) Uani 1 1 d . . .
H21 H 0.6721 0.7386 0.4179 0.070 Uiso 1 1 calc R . .
C22 C 0.7587(4) 0.8531(3) 0.48016(17) 0.0739(10) Uani 1 1 d . . .
H22 H 0.7987 0.8040 0.5119 0.089 Uiso 1 1 calc R . .
C23 C 0.7767(4) 0.9651(3) 0.48847(18) 0.0748(11) Uani 1 1 d . . .
H23 H 0.8334 0.9908 0.5242 0.090 Uiso 1 1 calc R . .
C24 C 0.7128(3) 1.0391(3) 0.44511(17) 0.0626(9) Uani 1 1 d . . .
H24 H 0.7242 1.1145 0.4518 0.075 Uiso 1 1 calc R . .
C25 C 0.6307(3) 0.9998(2) 0.39091(14) 0.0487(7) Uani 1 1 d . . .
C26 C 0.4449(3) 1.0342(2) 0.31822(14) 0.0494(7) Uani 1 1 d . . .
H26A H 0.4034 1.0921 0.2901 0.059 Uiso 1 1 calc R . .
H26B H 0.3817 1.0120 0.3549 0.059 Uiso 1 1 calc R . .
Cl1 Cl 0.95385(13) 0.66002(8) 0.07342(6) 0.1052(4) Uani 1 1 d . . .
N1 N 0.4618(3) 1.01781(17) 0.15503(12) 0.0503(6) Uani 1 1 d . . .
H1 H 0.4798 1.0566 0.1178 0.060 Uiso 1 1 calc R . .
O1 O 0.2462(3) 0.85963(19) 0.08638(13) 0.0901(9) Uani 1 1 d . . .
O2 O 0.1764(3) 1.0307(2) 0.08754(14) 0.1062(11) Uani 1 1 d . . .
O3 O 0.5644(2) 1.07617(14) 0.35126(10) 0.0552(5) Uani 1 1 d . . .
O4 O 0.5356(2) 0.75059(14) 0.30053(10) 0.0568(6) Uani 1 1 d . . .

loop_
_atom_site_aniso_label
_atom_site_aniso_U_11
_atom_site_aniso_U_22
_atom_site_aniso_U_33
_atom_site_aniso_U_23
_atom_site_aniso_U_13
_atom_site_aniso_U_12
C1 0.071(3) 0.060(2) 0.064(2) 0.0029(18) 0.023(2) 0.013(2)
C2 0.055(2) 0.101(3) 0.073(2) 0.007(2) 0.000(2) 0.019(2)
C3 0.057(2) 0.082(2) 0.057(2) -0.0092(17) -0.0041(18) 0.005(2)
C4 0.0501(19) 0.0402(14) 0.0414(16) 0.0017(13) 0.0045(14) -0.0043(14)
C5 0.057(2) 0.0400(15) 0.0494(16) -0.0023(13) 0.0042(15) -0.0027(14)
C6 0.079(3) 0.0410(16) 0.0556(19) -0.0034(15) 0.0182(19) -0.0043(18)
C7 0.0548(19) 0.0342(14) 0.0428(15) -0.0028(11) -0.0023(14) -0.0048(14)
C8 0.061(2) 0.0361(14) 0.0469(16) -0.0067(13) -0.0043(15) 0.0062(14)
C9 0.0462(18) 0.0346(14) 0.0439(15) -0.0040(12) -0.0033(14) 0.0029(13)
C10 0.0494(18) 0.0335(13) 0.0405(15) -0.0060(12) -0.0018(14) 0.0028(13)
C11 0.0453(19) 0.0475(17) 0.0515(17) -0.0021(14) -0.0057(15) 0.0022(15)
C12 0.064(2) 0.0578(19) 0.074(2) -0.0097(17) 0.010(2) -0.0003(18)
C13 0.064(3) 0.090(3) 0.086(3) -0.015(2) 0.018(2) 0.004(2)
C14 0.074(3) 0.093(3) 0.107(3) 0.019(3) 0.023(3) -0.009(3)
C15 0.071(3) 0.067(2) 0.136(4) 0.020(3) 0.023(3) 0.001(2)
C16 0.053(2) 0.0528(19) 0.098(3) 0.0088(19) 0.010(2) 0.0068(18)
C17 0.068(2) 0.0494(18) 0.0559(19) -0.0063(16) -0.0124(17) 0.0084(17)
C18 0.231(7) 0.136(4) 0.139(4) -0.058(4) -0.142(5) 0.089(5)
C19 0.0480(18) 0.0353(14) 0.0395(15) -0.0021(12) 0.0002(14) -0.0011(13)
C20 0.0446(18) 0.0533(17) 0.0379(15) -0.0037(13) 0.0007(14) -0.0029(14)
C21 0.061(2) 0.0638(19) 0.0488(18) -0.0032(15) -0.0097(17) 0.0003(17)
C22 0.075(3) 0.094(3) 0.053(2) -0.0015(19) -0.0177(19) 0.014(2)
C23 0.065(3) 0.097(3) 0.063(2) -0.029(2) -0.0110(19) -0.007(2)
C24 0.059(2) 0.071(2) 0.058(2) -0.0233(17) 0.0000(18) -0.0073(19)
C25 0.052(2) 0.0539(17) 0.0401(16) -0.0128(14) 0.0037(15) -0.0077(15)
C26 0.059(2) 0.0426(15) 0.0463(16) -0.0084(13) -0.0068(16) 0.0034(16)
Cl1 0.1021(9) 0.0949(7) 0.1185(9) -0.0001(6) 0.0454(8) 0.0360(7)
N1 0.0658(18) 0.0445(13) 0.0408(12) 0.0093(11) 0.0001(13) 0.0027(13)
O1 0.130(2) 0.0589(15) 0.0815(16) -0.0188(13) -0.0455(17) 0.0114(15)
O2 0.142(3) 0.0794(16) 0.0971(19) -0.0306(14) -0.0760(19) 0.0501(18)
O3 0.0716(15) 0.0402(10) 0.0539(12) -0.0123(9) -0.0096(12) -0.0056(11)
O4 0.0751(15) 0.0345(10) 0.0607(12) -0.0045(9) -0.0170(12) 0.0007(11)

loop_
_atom_type_symbol
_atom_type_description
_atom_type_scat_dispersion_real
_atom_type_scat_dispersion_imag
_atom_type_scat_source
C C 0.0033 0.0016 'International Tables Vol C Tables 4.2.6.8 and 6.1.1.4'
H H 0.0000 0.0000 'International Tables Vol C Tables 4.2.6.8 and 6.1.1.4'
O O 0.0106 0.0060 'International Tables Vol C Tables 4.2.6.8 and 6.1.1.4'
Cl Cl 0.1484 0.1585 'International Tables Vol C Tables 4.2.6.8 and 6.1.1.4'
N N 0.0061 0.0033 'International Tables Vol C Tables 4.2.6.8 and 6.1.1.4'

loop_
_geom_angle_atom_site_label_1
_geom_angle_atom_site_label_2
_geom_angle_atom_site_label_3
_geom_angle
_geom_angle_site_symmetry_1
_geom_angle_site_symmetry_3
_geom_angle_publ_flag
C6 C1 C2 121.4(3) . . ?
C6 C1 Cl1 119.2(3) . . ?
C2 C1 Cl1 119.4(3) . . ?
C1 C2 C3 119.1(4) . . ?
C4 C3 C2 121.1(3) . . ?
C3 C4 C5 118.4(3) . . ?
C3 C4 C7 119.3(3) . . ?
C5 C4 C7 122.2(3) . . ?
C4 C5 C6 120.5(3) . . ?
C1 C6 C5 119.4(3) . . ?
N1 C7 C4 113.5(2) . . ?
N1 C7 C10 103.4(2) . . ?
C4 C7 C10 116.0(2) . . ?
N1 C8 C17 110.1(2) . . ?
N1 C8 C9 103.7(2) . . ?
C17 C8 C9 113.5(2) . . ?
C11 C9 C8 117.2(2) . . ?
C11 C9 C10 118.6(2) . . ?
C8 C9 C10 101.2(2) . . ?
C19 C10 C26 107.5(2) . . ?
C19 C10 C9 112.4(2) . . ?
C26 C10 C9 113.7(2) . . ?
C19 C10 C7 114.5(2) . . ?
C26 C10 C7 108.7(2) . . ?
C9 C10 C7 100.0(2) . . ?
C12 C11 C16 117.1(3) . . ?
C12 C11 C9 124.4(3) . . ?
C16 C11 C9 118.4(3) . . ?
C11 C12 C13 120.9(3) . . ?
C14 C13 C12 120.5(4) . . ?
C15 C14 C13 119.8(4) . . ?
C14 C15 C16 119.8(4) . . ?
C15 C16 C11 121.8(3) . . ?
O1 C17 O2 122.9(3) . . ?
O1 C17 C8 126.7(3) . . ?
O2 C17 C8 110.4(3) . . ?
O4 C19 C20 122.2(2) . . ?
O4 C19 C10 121.4(2) . . ?
C20 C19 C10 116.4(2) . . ?
C21 C20 C25 118.8(3) . . ?
C21 C20 C19 121.2(3) . . ?
C25 C20 C19 119.9(3) . . ?
C22 C21 C20 120.3(3) . . ?
C21 C22 C23 119.7(3) . . ?
C24 C23 C22 121.2(3) . . ?
C23 C24 C25 118.9(3) . . ?
O3 C25 C24 116.9(3) . . ?
O3 C25 C20 122.2(2) . . ?
C24 C25 C20 120.9(3) . . ?
O3 C26 C10 111.6(2) . . ?
C7 N1 C8 110.5(2) . . ?
C17 O2 C18 116.7(3) . . ?
C25 O3 C26 113.4(2) . . ?

loop_
_geom_bond_atom_site_label_1
_geom_bond_atom_site_label_2
_geom_bond_distance
_geom_bond_site_symmetry_2
_geom_bond_publ_flag
C1 C6 1.361(5) . ?
C1 C2 1.358(5) . ?
C1 Cl1 1.741(3) . ?
C2 C3 1.384(5) . ?
C3 C4 1.375(4) . ?
C4 C5 1.383(4) . ?
C4 C7 1.511(4) . ?
C5 C6 1.386(4) . ?
C7 N1 1.463(4) . ?
C7 C10 1.567(4) . ?
C8 N1 1.465(4) . ?
C8 C17 1.505(4) . ?
C8 C9 1.525(4) . ?
C9 C11 1.506(4) . ?
C9 C10 1.537(4) . ?
C10 C19 1.522(4) . ?
C10 C26 1.526(3) . ?
C11 C12 1.380(4) . ?
C11 C16 1.386(4) . ?
C12 C13 1.381(5) . ?
C13 C14 1.368(5) . ?
C14 C15 1.356(5) . ?
C15 C16 1.381(5) . ?
C17 O1 1.180(3) . ?
C17 O2 1.308(4) . ?
C18 O2 1.449(4) . ?
C19 O4 1.215(3) . ?
C19 C20 1.476(4) . ?
C20 C21 1.392(4) . ?
C20 C25 1.387(4) . ?
C21 C22 1.376(4) . ?
C22 C23 1.378(5) . ?
C23 C24 1.368(5) . ?
C24 C25 1.388(4) . ?
C25 O3 1.359(3) . ?
C26 O3 1.435(4) . ?

loop_
_geom_torsion_atom_site_label_1
_geom_torsion_atom_site_label_2
_geom_torsion_atom_site_label_3
_geom_torsion_atom_site_label_4
_geom_torsion
_geom_torsion_site_symmetry_1
_geom_torsion_site_symmetry_2
_geom_torsion_site_symmetry_3
_geom_torsion_site_symmetry_4
_geom_torsion_publ_flag
C6 C1 C2 C3 -0.9(5) . . . . ?
Cl1 C1 C2 C3 177.9(3) . . . . ?
C1 C2 C3 C4 0.2(5) . . . . ?
C2 C3 C4 C5 0.8(5) . . . . ?
C2 C3 C4 C7 -177.1(3) . . . . ?
C3 C4 C5 C6 -1.0(4) . . . . ?
C7 C4 C5 C6 176.8(2) . . . . ?
C2 C1 C6 C5 0.7(5) . . . . ?
Cl1 C1 C6 C5 -178.2(2) . . . . ?
C4 C5 C6 C1 0.3(4) . . . . ?
C3 C4 C7 N1 152.7(3) . . . . ?
C5 C4 C7 N1 -25.0(4) . . . . ?
C3 C4 C7 C10 -87.7(3) . . . . ?
C5 C4 C7 C10 94.6(3) . . . . ?
N1 C8 C9 C11 169.1(2) . . . . ?
C17 C8 C9 C11 -71.4(3) . . . . ?
N1 C8 C9 C10 38.6(3) . . . . ?
C17 C8 C9 C10 158.1(2) . . . . ?
C11 C9 C10 C19 63.5(3) . . . . ?
C8 C9 C10 C19 -166.9(2) . . . . ?
C11 C9 C10 C26 -59.0(3) . . . . ?
C8 C9 C10 C26 70.6(3) . . . . ?
C11 C9 C10 C7 -174.6(2) . . . . ?
C8 C9 C10 C7 -45.0(2) . . . . ?
N1 C7 C10 C19 155.9(2) . . . . ?
C4 C7 C10 C19 31.0(3) . . . . ?
N1 C7 C10 C26 -83.9(2) . . . . ?
C4 C7 C10 C26 151.2(2) . . . . ?
N1 C7 C10 C9 35.4(2) . . . . ?
C4 C7 C10 C9 -89.5(3) . . . . ?
C8 C9 C11 C12 -48.0(4) . . . . ?
C10 C9 C11 C12 73.9(4) . . . . ?
C8 C9 C11 C16 130.4(3) . . . . ?
C10 C9 C11 C16 -107.7(3) . . . . ?
C16 C11 C12 C13 3.0(5) . . . . ?
C9 C11 C12 C13 -178.6(3) . . . . ?
C11 C12 C13 C14 -1.1(6) . . . . ?
C12 C13 C14 C15 -1.1(7) . . . . ?
C13 C14 C15 C16 1.2(7) . . . . ?
C14 C15 C16 C11 0.8(6) . . . . ?
C12 C11 C16 C15 -2.9(5) . . . . ?
C9 C11 C16 C15 178.6(3) . . . . ?
N1 C8 C17 O1 85.3(4) . . . . ?
C9 C8 C17 O1 -30.5(5) . . . . ?
N1 C8 C17 O2 -93.9(3) . . . . ?
C9 C8 C17 O2 150.3(3) . . . . ?
C26 C10 C19 O4 154.0(3) . . . . ?
C9 C10 C19 O4 28.1(4) . . . . ?
C7 C10 C19 O4 -85.2(3) . . . . ?
C26 C10 C19 C20 -27.0(3) . . . . ?
C9 C10 C19 C20 -152.9(2) . . . . ?
C7 C10 C19 C20 93.9(3) . . . . ?
O4 C19 C20 C21 -1.3(4) . . . . ?
C10 C19 C20 C21 179.6(3) . . . . ?
O4 C19 C20 C25 174.7(3) . . . . ?
C10 C19 C20 C25 -4.4(4) . . . . ?
C25 C20 C21 C22 -0.9(5) . . . . ?
C19 C20 C21 C22 175.1(3) . . . . ?
C20 C21 C22 C23 -2.7(5) . . . . ?
C21 C22 C23 C24 3.8(6) . . . . ?
C22 C23 C24 C25 -1.4(5) . . . . ?
C23 C24 C25 O3 177.0(3) . . . . ?
C23 C24 C25 C20 -2.3(5) . . . . ?
C21 C20 C25 O3 -175.9(3) . . . . ?
C19 C20 C25 O3 8.0(4) . . . . ?
C21 C20 C25 C24 3.4(4) . . . . ?
C19 C20 C25 C24 -172.7(3) . . . . ?
C19 C10 C26 O3 58.0(3) . . . . ?
C9 C10 C26 O3 -176.8(2) . . . . ?
C7 C10 C26 O3 -66.4(3) . . . . ?
C4 C7 N1 C8 114.3(3) . . . . ?
C10 C7 N1 C8 -12.2(2) . . . . ?
C17 C8 N1 C7 -138.2(2) . . . . ?
C9 C8 N1 C7 -16.4(3) . . . . ?
O1 C17 O2 C18 -1.8(6) . . . . ?
C8 C17 O2 C18 177.5(4) . . . . ?
C24 C25 O3 C26 -155.8(3) . . . . ?
C20 C25 O3 C26 23.5(4) . . . . ?
C10 C26 O3 C25 -57.9(3) . . . . ?

loop_
_cod_related_entry_id
_cod_related_entry_database
_cod_related_entry_code
1 ChemSpider 30653326
